data_7242043
loop_
_publ_author_name
'Shi, Yong-Sheng'
'Yu, Qiang'
'Zhang, Jian-Wei'
'Cui, Guang-Hua'

_publ_section_title
;
 Four dual-functional luminescent Zn(ii)-MOFs based on
 1,2,4,5-benzenetetracarboxylic acid with pyridylbenzimidazole ligands for
 detection of iron(iii) ions and acetylacetone
;
_journal_issue 7
_journal_name_full CrystEngComm
_journal_page_first 1604
_journal_page_last 1615
_journal_paper_doi 10.1039/D0CE01619E
_journal_volume 23
_journal_year 2021
_chemical_formula_moiety 'C41 H34 N6 O9 Zn2, H2 O'
_chemical_formula_sum 'C41 H36 N6 O10 Zn2'
_chemical_formula_weight 903.50
_space_group_crystal_system triclinic
_space_group_IT_number 2
_space_group_name_Hall '-P 1'
_space_group_name_H-M_alt 'P -1'
_atom_sites_solution_hydrogens mixed
_atom_sites_solution_primary iterative
_audit_creation_date 2020-09-23
_audit_creation_method
;
Olex2 1.2-beta
(compiled 2018.05.29 svn.r3508 for OlexSys, GUI svn.r5506)
;
_audit_update_record
;
2020-12-26 deposited with the CCDC.	2021-01-07 downloaded from the CCDC.
;
_cell_angle_alpha 68.832(3)
_cell_angle_beta 82.546(2)
_cell_angle_gamma 75.177(2)
_cell_formula_units_Z 2
_cell_length_a 10.8405(3)
_cell_length_b 11.9854(4)
_cell_length_c 15.6874(5)
_cell_measurement_reflns_used 4216
_cell_measurement_temperature 293(2)
_cell_measurement_theta_max 22.54
_cell_measurement_theta_min 2.51
_cell_volume 1835.87(11)
_computing_molecular_graphics 'Olex2 (Dolomanov et al., 2009)'
_computing_publication_material 'Olex2 (Dolomanov et al., 2009)'
_computing_structure_refinement 'ShelXL (Sheldrick, 2015)'
_computing_structure_solution 'olex2.solve (Bourhis et al., 2015)'
_diffrn_ambient_temperature 293(2)
_diffrn_measured_fraction_theta_full 0.993
_diffrn_measured_fraction_theta_max 0.952
_diffrn_measurement_device_type 'multiwire proportional'
_diffrn_measurement_method 'phi and omega scans'
_diffrn_radiation_monochromator graphite
_diffrn_radiation_type MoK\a
_diffrn_radiation_wavelength 0.71073
_diffrn_reflns_av_R_equivalents 0.0368
_diffrn_reflns_av_unetI/netI 0.0385
_diffrn_reflns_Laue_measured_fraction_full 0.993
_diffrn_reflns_Laue_measured_fraction_max 0.952
_diffrn_reflns_limit_h_max 15
_diffrn_reflns_limit_h_min -15
_diffrn_reflns_limit_k_max 17
_diffrn_reflns_limit_k_min -17
_diffrn_reflns_limit_l_max 21
_diffrn_reflns_limit_l_min -22
_diffrn_reflns_number 53347
_diffrn_reflns_point_group_measured_fraction_full 0.993
_diffrn_reflns_point_group_measured_fraction_max 0.952
_diffrn_reflns_theta_full 25.242
_diffrn_reflns_theta_max 30.576
_diffrn_reflns_theta_min 2.345
_exptl_absorpt_coefficient_mu 1.379
_exptl_absorpt_correction_type none
_exptl_crystal_colour colourless
_exptl_crystal_density_diffrn 1.634
_exptl_crystal_description block
_exptl_crystal_F_000 928
_exptl_crystal_size_max 0.21
_exptl_crystal_size_mid 0.21
_exptl_crystal_size_min 0.19
_refine_diff_density_max 0.678
_refine_diff_density_min -0.773
_refine_diff_density_rms 0.065
_refine_ls_extinction_method none
_refine_ls_goodness_of_fit_ref 1.021
_refine_ls_hydrogen_treatment constr
_refine_ls_matrix_type full
_refine_ls_number_parameters 536
_refine_ls_number_reflns 10741
_refine_ls_number_restraints 0
_refine_ls_restrained_S_all 1.021
_refine_ls_R_factor_all 0.0640
_refine_ls_R_factor_gt 0.0410
_refine_ls_shift/su_max 0.001
_refine_ls_shift/su_mean 0.000
_refine_ls_structure_factor_coef Fsqd
_refine_ls_weighting_details 'w=1/[\s^2^(Fo^2^)+(0.0349P)^2^+1.2921P] where P=(Fo^2^+2Fc^2^)/3'
_refine_ls_weighting_scheme calc
_refine_ls_wR_factor_gt 0.0833
_refine_ls_wR_factor_ref 0.0900
_reflns_Friedel_coverage 0.000
_reflns_number_gt 8102
_reflns_number_total 10741
_reflns_threshold_expression 'I > 2\s(I)'
_cod_data_source_file d0ce01619e2.cif
_cod_data_source_block 2
_cod_depositor_comments 'Adding full bibliography for 7242042--7242045.cif.'
_cod_database_code 7242043
_shelx_shelxl_version_number 2018/3
_shelx_space_group_comment
;
The symmetry employed for this shelxl refinement is uniquely defined
by the following loop, which should always be used as a source of
symmetry information in preference to the above space-group names.
They are only intended as comments.
;
_olex2_refinement_description
;
1. Fixed Uiso
 At 1.2 times of:
  All C(H) groups, All C(H,H) groups
 At 1.5 times of:
  All O(H,H) groups
2.a Free rotating group:
 O10(H10a,H10b)
2.b Rotating group:
 O9(H9a,H9b)
2.c Secondary CH2 refined with riding coordinates:
 C28(H28a,H28b), C36(H36a,H36b), C27(H27a,H27b), C24(H24a,H24b), C26(H26a,
 H26b), C25(H25a,H25b), C18(H18a,H18b)
2.d Aromatic/amide H refined with riding coordinates:
 C8(H8), C31(H31), C38(H38), C41(H41), C5(H5), C40(H40), C39(H39), C13(H13),
 C32(H32), C34(H34), C33(H33), C15(H15), C23(H23), C16(H16), C14(H14), C22(H22),
  C20(H20), C21(H21)
;
_olex2_submission_special_instructions 'No special instructions were received'

loop_
_space_group_symop_operation_xyz
'x, y, z'
'-x, -y, -z'

loop_
_atom_site_label
_atom_site_type_symbol
_atom_site_fract_x
_atom_site_fract_y
_atom_site_fract_z
_atom_site_U_iso_or_equiv
_atom_site_adp_type
_atom_site_occupancy
_atom_site_site_symmetry_order
_atom_site_calc_flag
_atom_site_refinement_flags_posn
_atom_site_refinement_flags_adp
_atom_site_refinement_flags_occupancy
_atom_site_disorder_assembly
_atom_site_disorder_group
Zn2 Zn 1.30480(2) 0.83834(2) 0.34782(2) 0.02383(6) Uani 1 1 d . . . . .
Zn1 Zn 0.70663(2) 0.53402(2) 0.22059(2) 0.02573(7) Uani 1 1 d . . . . .
O7 O 1.18760(15) 0.73080(14) 0.39301(11) 0.0305(3) Uani 1 1 d . . . . .
O4 O 0.32218(17) 0.95382(15) 0.22081(10) 0.0371(4) Uani 1 1 d . . . . .
O5 O 0.81961(15) 0.52645(16) 0.31186(10) 0.0345(4) Uani 1 1 d . . . . .
O6 O 0.69138(15) 0.48046(16) 0.43671(11) 0.0351(4) Uani 1 1 d . . . . .
O9 O 0.55865(17) 0.48753(18) 0.30399(12) 0.0483(5) Uani 1 1 d . . . . .
H9A H 0.488111 0.541547 0.285211 0.072 Uiso 1 1 d GR . . . .
H9B H 0.566209 0.490844 0.357512 0.072 Uiso 1 1 d GR . . . .
O1 O 0.66472(19) 0.70457(15) 0.14417(13) 0.0452(4) Uani 1 1 d . . . . .
N4 N 0.23708(16) -0.04190(16) 0.42107(12) 0.0246(4) Uani 1 1 d . . . . .
N1 N 0.81050(17) 0.42374(16) 0.15587(12) 0.0261(4) Uani 1 1 d . . . . .
O8 O 1.28424(17) 0.56728(16) 0.35220(13) 0.0426(4) Uani 1 1 d . . . . .
N5 N 0.18966(17) 0.11756(16) 0.46993(13) 0.0271(4) Uani 1 1 d . . . . .
O2 O 0.53672(19) 0.66399(16) 0.06493(14) 0.0484(5) Uani 1 1 d . . . . .
N6 N 0.51450(18) 0.22704(17) 0.60061(13) 0.0296(4) Uani 1 1 d . . . . .
N2 N 0.8752(2) 0.30457(18) 0.07090(13) 0.0339(4) Uani 1 1 d . . . . .
O3 O 0.4019(2) 0.77365(18) 0.21022(15) 0.0696(7) Uani 1 1 d . . . . .
C9 C 1.10023(18) 0.55612(17) 0.45222(13) 0.0201(4) Uani 1 1 d . . . . .
C8 C 0.99996(19) 0.55406(17) 0.40606(13) 0.0216(4) Uani 1 1 d . . . . .
H8 H 0.999478 0.590660 0.342726 0.026 Uiso 1 1 calc R . . . .
C7 C 0.90004(19) 0.49875(17) 0.45189(13) 0.0209(4) Uani 1 1 d . . . . .
C10 C 1.2028(2) 0.62033(19) 0.39504(14) 0.0241(4) Uani 1 1 d . . . . .
C3 C 0.4443(2) 0.94429(18) 0.08526(13) 0.0233(4) Uani 1 1 d . . . . .
C11 C 0.7747(2) 0.35661(19) 0.11600(14) 0.0279(4) Uani 1 1 d . . . . .
C12 C 0.9407(2) 0.4155(2) 0.13557(14) 0.0283(4) Uani 1 1 d . . . . .
C29 C 0.24104(19) 0.07520(19) 0.40025(15) 0.0253(4) Uani 1 1 d . . . . .
C37 C 0.2931(2) 0.24344(19) 0.51928(17) 0.0300(5) Uani 1 1 d . . . . .
C30 C 0.1793(2) -0.07708(19) 0.50884(14) 0.0253(4) Uani 1 1 d . . . . .
C6 C 0.7937(2) 0.50172(17) 0.39717(14) 0.0230(4) Uani 1 1 d . . . . .
C35 C 0.1488(2) 0.0223(2) 0.53975(15) 0.0271(4) Uani 1 1 d . . . . .
C28 C 0.2900(2) 0.1528(2) 0.31167(16) 0.0310(5) Uani 1 1 d . . . . .
H28A H 0.250562 0.238290 0.303009 0.037 Uiso 1 1 calc R . . . .
H28B H 0.263870 0.133661 0.262685 0.037 Uiso 1 1 calc R . . . .
C1 C 0.5777(2) 0.73545(19) 0.08730(15) 0.0306(5) Uani 1 1 d . . . . .
C31 C 0.1470(2) -0.1875(2) 0.56172(15) 0.0323(5) Uani 1 1 d . . . . .
H31 H 0.167555 -0.254696 0.541957 0.039 Uiso 1 1 calc R . . . .
C38 C 0.3954(2) 0.2854(2) 0.46701(17) 0.0359(5) Uani 1 1 d . . . . .
H38 H 0.391465 0.320467 0.403719 0.043 Uiso 1 1 calc R . . . .
C36 C 0.1786(2) 0.2401(2) 0.47442(18) 0.0332(5) Uani 1 1 d . . . . .
H36A H 0.101080 0.261669 0.509164 0.040 Uiso 1 1 calc R . . . .
H36B H 0.172667 0.300257 0.413084 0.040 Uiso 1 1 calc R . . . .
C4 C 0.3840(2) 0.8855(2) 0.17716(15) 0.0294(5) Uani 1 1 d . . . . .
C41 C 0.2998(2) 0.2025(2) 0.61339(17) 0.0366(5) Uani 1 1 d . . . . .
H41 H 0.230259 0.179402 0.650834 0.044 Uiso 1 1 calc R . . . .
C5 C 0.4123(2) 1.07113(19) 0.04252(14) 0.0258(4) Uani 1 1 d . . . . .
H5 H 0.353529 1.119026 0.071306 0.031 Uiso 1 1 calc R . . . .
C17 C 0.9819(2) 0.3414(2) 0.08159(15) 0.0336(5) Uani 1 1 d . . . . .
C2 C 0.5333(2) 0.87255(18) 0.04239(13) 0.0236(4) Uani 1 1 d . . . . .
C40 C 0.4108(2) 0.1962(2) 0.65153(17) 0.0351(5) Uani 1 1 d . . . . .
H40 H 0.413594 0.169470 0.714901 0.042 Uiso 1 1 calc R . . . .
C27 C 0.4355(2) 0.1370(2) 0.30364(17) 0.0346(5) Uani 1 1 d . . . . .
H27A H 0.464533 0.143789 0.357163 0.042 Uiso 1 1 calc R . . . .
H27B H 0.475912 0.056052 0.301138 0.042 Uiso 1 1 calc R . . . .
C39 C 0.5037(2) 0.2746(2) 0.50971(17) 0.0361(5) Uani 1 1 d . . . . .
H39 H 0.572554 0.301707 0.473568 0.043 Uiso 1 1 calc R . . . .
C24 C 0.6427(2) 0.3398(2) 0.12228(16) 0.0325(5) Uani 1 1 d . . . . .
H24A H 0.629239 0.320525 0.069691 0.039 Uiso 1 1 calc R . . . .
H24B H 0.582957 0.416274 0.120246 0.039 Uiso 1 1 calc R . . . .
C13 C 1.0246(2) 0.4695(2) 0.15832(17) 0.0369(5) Uani 1 1 d . . . . .
H13 H 0.998187 0.518421 0.194685 0.044 Uiso 1 1 calc R . . . .
C32 C 0.0831(2) -0.1935(2) 0.64492(16) 0.0375(5) Uani 1 1 d . . . . .
H32 H 0.060148 -0.266173 0.681724 0.045 Uiso 1 1 calc R . . . .
C26 C 0.4743(2) 0.2346(2) 0.21782(18) 0.0391(6) Uani 1 1 d . . . . .
H26A H 0.453953 0.220653 0.164605 0.047 Uiso 1 1 calc R . . . .
H26B H 0.423802 0.314550 0.216782 0.047 Uiso 1 1 calc R . . . .
C34 C 0.0840(2) 0.0162(2) 0.62366(17) 0.0371(5) Uani 1 1 d . . . . .
H34 H 0.063377 0.082926 0.643903 0.045 Uiso 1 1 calc R . . . .
C25 C 0.6144(2) 0.2369(2) 0.21032(16) 0.0354(5) Uani 1 1 d . . . . .
H25A H 0.666206 0.158302 0.209280 0.043 Uiso 1 1 calc R . . . .
H25B H 0.636304 0.250761 0.263141 0.043 Uiso 1 1 calc R . . . .
N3 N 0.9417(3) -0.1605(2) 0.17751(19) 0.0613(7) Uani 1 1 d . . . . .
C33 C 0.0523(2) -0.0936(3) 0.67484(17) 0.0414(6) Uani 1 1 d . . . . .
H33 H 0.009045 -0.101087 0.731140 0.050 Uiso 1 1 calc R . . . .
C15 C 1.1893(3) 0.3750(3) 0.06913(19) 0.0471(7) Uani 1 1 d . . . . .
H15 H 1.273663 0.363366 0.046838 0.057 Uiso 1 1 calc R . . . .
C23 C 1.0129(3) 0.0271(3) 0.11454(19) 0.0453(6) Uani 1 1 d . . . . .
H23 H 1.078569 0.067020 0.107746 0.054 Uiso 1 1 calc R . . . .
C16 C 1.1074(3) 0.3206(2) 0.04656(18) 0.0439(6) Uani 1 1 d . . . . .
H16 H 1.134257 0.272291 0.009764 0.053 Uiso 1 1 calc R . . . .
C19 C 0.8981(3) 0.0917(2) 0.07397(17) 0.0408(6) Uani 1 1 d . . . . .
C14 C 1.1500(2) 0.4470(3) 0.12422(19) 0.0463(7) Uani 1 1 d . . . . .
H14 H 1.208997 0.481016 0.138702 0.056 Uiso 1 1 calc R . . . .
C22 C 1.0304(3) -0.0962(3) 0.1650(2) 0.0523(7) Uani 1 1 d . . . . .
H22 H 1.108542 -0.136940 0.191844 0.063 Uiso 1 1 calc R . . . .
C18 C 0.8734(3) 0.2266(3) 0.01757(18) 0.0465(7) Uani 1 1 d . . . . .
H18A H 0.937724 0.239711 -0.031913 0.056 Uiso 1 1 calc R . . . .
H18B H 0.790849 0.251111 -0.009442 0.056 Uiso 1 1 calc R . . . .
C20 C 0.8052(3) 0.0250(3) 0.0866(2) 0.0536(7) Uani 1 1 d . . . . .
H20 H 0.726180 0.063397 0.060545 0.064 Uiso 1 1 calc R . . . .
C21 C 0.8312(3) -0.0983(3) 0.1380(2) 0.0622(9) Uani 1 1 d . . . . .
H21 H 0.767558 -0.140854 0.145688 0.075 Uiso 1 1 calc R . . . .
O10 O 0.3342(6) 0.5806(6) 0.1704(4) 0.199(3) Uani 1 1 d . . . . .
H10A H 0.391667 0.617295 0.139803 0.299 Uiso 1 1 d G . . . .
H10B H 0.285958 0.631183 0.193664 0.299 Uiso 1 1 d G . . . .

loop_
_atom_site_aniso_label
_atom_site_aniso_U_11
_atom_site_aniso_U_22
_atom_site_aniso_U_33
_atom_site_aniso_U_23
_atom_site_aniso_U_13
_atom_site_aniso_U_12
Zn2 0.02830(13) 0.02468(12) 0.02014(12) -0.00697(10) 0.00490(9) -0.01270(10)
Zn1 0.03003(14) 0.02490(12) 0.02116(12) -0.00437(10) -0.00458(10) -0.00769(10)
O7 0.0382(9) 0.0269(7) 0.0308(8) -0.0093(7) 0.0059(7) -0.0192(7)
O4 0.0496(10) 0.0367(9) 0.0220(8) -0.0100(7) 0.0143(7) -0.0125(8)
O5 0.0314(8) 0.0542(10) 0.0224(8) -0.0120(7) -0.0014(6) -0.0187(8)
O6 0.0281(8) 0.0489(10) 0.0305(8) -0.0105(8) -0.0006(7) -0.0175(7)
O9 0.0360(10) 0.0683(13) 0.0356(10) -0.0041(9) -0.0036(8) -0.0224(9)
O1 0.0569(12) 0.0259(8) 0.0420(10) 0.0012(8) -0.0130(9) -0.0042(8)
N4 0.0263(9) 0.0248(8) 0.0248(9) -0.0105(7) 0.0038(7) -0.0086(7)
N1 0.0247(9) 0.0266(9) 0.0242(9) -0.0041(7) -0.0010(7) -0.0078(7)
O8 0.0407(10) 0.0371(9) 0.0485(11) -0.0163(8) 0.0195(8) -0.0145(8)
N5 0.0261(9) 0.0261(9) 0.0333(10) -0.0154(8) 0.0016(8) -0.0068(7)
O2 0.0637(13) 0.0316(9) 0.0536(12) -0.0185(9) 0.0036(10) -0.0145(9)
N6 0.0292(10) 0.0283(9) 0.0321(10) -0.0104(8) 0.0021(8) -0.0098(8)
N2 0.0408(11) 0.0330(10) 0.0288(10) -0.0120(8) 0.0041(8) -0.0104(9)
O3 0.1078(19) 0.0351(10) 0.0536(13) -0.0105(9) 0.0480(13) -0.0271(11)
C9 0.0238(10) 0.0160(8) 0.0207(9) -0.0051(7) 0.0012(7) -0.0076(7)
C8 0.0263(10) 0.0197(9) 0.0181(9) -0.0040(7) -0.0004(7) -0.0077(8)
C7 0.0239(10) 0.0183(9) 0.0206(9) -0.0056(7) -0.0018(7) -0.0063(7)
C10 0.0256(10) 0.0260(10) 0.0202(9) -0.0035(8) -0.0015(8) -0.0114(8)
C3 0.0273(10) 0.0244(10) 0.0158(9) -0.0046(8) 0.0031(8) -0.0072(8)
C11 0.0338(12) 0.0264(10) 0.0209(10) -0.0032(8) 0.0000(8) -0.0104(9)
C12 0.0280(11) 0.0274(10) 0.0225(10) -0.0005(8) 0.0012(8) -0.0070(9)
C29 0.0211(10) 0.0272(10) 0.0305(11) -0.0125(9) 0.0009(8) -0.0074(8)
C37 0.0310(11) 0.0221(10) 0.0406(13) -0.0165(10) -0.0020(10) -0.0037(8)
C30 0.0262(10) 0.0266(10) 0.0228(10) -0.0085(8) 0.0021(8) -0.0067(8)
C6 0.0271(10) 0.0179(9) 0.0246(10) -0.0063(8) -0.0041(8) -0.0061(8)
C35 0.0224(10) 0.0317(11) 0.0291(11) -0.0139(9) 0.0007(8) -0.0053(8)
C28 0.0357(12) 0.0256(10) 0.0309(11) -0.0068(9) 0.0024(9) -0.0119(9)
C1 0.0371(12) 0.0234(10) 0.0232(10) -0.0037(9) 0.0086(9) -0.0039(9)
C31 0.0388(13) 0.0299(11) 0.0268(11) -0.0075(9) 0.0034(9) -0.0109(10)
C38 0.0410(14) 0.0328(12) 0.0319(12) -0.0068(10) -0.0024(10) -0.0110(10)
C36 0.0317(12) 0.0260(11) 0.0459(14) -0.0194(10) -0.0052(10) -0.0014(9)
C4 0.0334(12) 0.0308(11) 0.0212(10) -0.0060(9) 0.0077(9) -0.0111(9)
C41 0.0300(12) 0.0429(13) 0.0408(13) -0.0174(11) 0.0050(10) -0.0135(10)
C5 0.0280(11) 0.0254(10) 0.0208(9) -0.0078(8) 0.0045(8) -0.0032(8)
C17 0.0342(12) 0.0324(12) 0.0257(11) -0.0025(9) 0.0039(9) -0.0061(10)
C2 0.0273(10) 0.0225(9) 0.0181(9) -0.0045(8) 0.0008(8) -0.0051(8)
C40 0.0337(12) 0.0430(13) 0.0295(12) -0.0132(10) 0.0050(10) -0.0122(10)
C27 0.0348(12) 0.0303(11) 0.0368(13) -0.0087(10) 0.0049(10) -0.0113(10)
C39 0.0371(13) 0.0343(12) 0.0347(12) -0.0055(10) 0.0026(10) -0.0156(10)
C24 0.0361(12) 0.0354(12) 0.0283(11) -0.0081(10) -0.0002(9) -0.0165(10)
C13 0.0346(13) 0.0374(13) 0.0363(13) -0.0057(11) -0.0019(10) -0.0140(10)
C32 0.0402(14) 0.0434(14) 0.0250(11) -0.0047(10) 0.0027(10) -0.0151(11)
C26 0.0362(13) 0.0399(13) 0.0390(13) -0.0047(11) 0.0001(11) -0.0185(11)
C34 0.0333(13) 0.0495(14) 0.0367(13) -0.0259(12) 0.0073(10) -0.0114(11)
C25 0.0367(13) 0.0358(12) 0.0323(12) -0.0070(10) 0.0023(10) -0.0146(10)
N3 0.078(2) 0.0506(15) 0.0626(17) -0.0226(13) 0.0088(15) -0.0272(14)
C33 0.0359(13) 0.0629(17) 0.0273(12) -0.0183(12) 0.0072(10) -0.0141(12)
C15 0.0289(13) 0.0475(15) 0.0438(15) 0.0022(12) 0.0062(11) -0.0022(11)
C23 0.0520(16) 0.0479(15) 0.0451(15) -0.0246(13) 0.0073(13) -0.0190(13)
C16 0.0385(14) 0.0435(14) 0.0375(14) -0.0067(12) 0.0086(11) -0.0038(11)
C19 0.0487(15) 0.0467(14) 0.0349(13) -0.0250(12) 0.0073(11) -0.0129(12)
C14 0.0333(13) 0.0478(15) 0.0475(16) 0.0021(13) -0.0054(12) -0.0164(12)
C22 0.0606(19) 0.0485(16) 0.0519(17) -0.0215(14) 0.0013(14) -0.0148(14)
C18 0.0626(18) 0.0489(16) 0.0322(13) -0.0210(12) 0.0015(12) -0.0113(13)
C20 0.0504(17) 0.066(2) 0.0584(19) -0.0344(16) 0.0038(14) -0.0209(15)
C21 0.070(2) 0.066(2) 0.069(2) -0.0337(18) 0.0137(18) -0.0400(18)
O10 0.202(5) 0.300(6) 0.238(6) -0.205(5) 0.119(4) -0.196(5)

loop_
_atom_type_symbol
_atom_type_description
_atom_type_scat_dispersion_real
_atom_type_scat_dispersion_imag
_atom_type_scat_source
C C 0.0033 0.0016 'International Tables Vol C Tables 4.2.6.8 and 6.1.1.4'
H H 0.0000 0.0000 'International Tables Vol C Tables 4.2.6.8 and 6.1.1.4'
N N 0.0061 0.0033 'International Tables Vol C Tables 4.2.6.8 and 6.1.1.4'
O O 0.0106 0.0060 'International Tables Vol C Tables 4.2.6.8 and 6.1.1.4'
Zn Zn 0.2839 1.4301 'International Tables Vol C Tables 4.2.6.8 and 6.1.1.4'

loop_
_geom_angle_atom_site_label_1
_geom_angle_atom_site_label_2
_geom_angle_atom_site_label_3
_geom_angle
_geom_angle_site_symmetry_1
_geom_angle_site_symmetry_3
_geom_angle_publ_flag
O7 Zn2 O4 127.15(7) . 1_655 ?
O7 Zn2 N4 100.76(7) . 1_665 ?
O7 Zn2 N6 117.26(7) . 2_766 ?
O4 Zn2 N4 102.12(7) 1_655 1_665 ?
O4 Zn2 N6 106.80(7) 1_655 2_766 ?
N6 Zn2 N4 96.09(7) 2_766 1_665 ?
O5 Zn1 O9 98.79(7) . . ?
O5 Zn1 N1 104.78(7) . . ?
O1 Zn1 O5 105.08(8) . . ?
O1 Zn1 O9 110.91(8) . . ?
O1 Zn1 N1 113.77(8) . . ?
N1 Zn1 O9 120.83(8) . . ?
C10 O7 Zn2 128.90(14) . . ?
C4 O4 Zn2 104.08(14) . 1_455 ?
C6 O5 Zn1 126.21(14) . . ?
C1 O1 Zn1 116.56(15) . . ?
C29 N4 Zn2 130.65(14) . 1_445 ?
C29 N4 C30 106.08(17) . . ?
C30 N4 Zn2 123.23(13) . 1_445 ?
C11 N1 Zn1 130.31(15) . . ?
C11 N1 C12 106.70(18) . . ?
C12 N1 Zn1 122.63(15) . . ?
C29 N5 C35 107.74(17) . . ?
C29 N5 C36 128.05(19) . . ?
C35 N5 C36 124.21(19) . . ?
C40 N6 Zn2 122.09(16) . 2_766 ?
C39 N6 Zn2 118.58(16) . 2_766 ?
C39 N6 C40 117.1(2) . . ?
C11 N2 C17 107.64(19) . . ?
C11 N2 C18 127.3(2) . . ?
C17 N2 C18 125.1(2) . . ?
C8 C9 C7 118.69(17) . 2_766 ?
C8 C9 C10 117.28(17) . . ?
C7 C9 C10 124.02(17) 2_766 . ?
C9 C8 C7 122.04(18) . . ?
C9 C7 C6 121.76(17) 2_766 . ?
C8 C7 C9 119.27(17) . 2_766 ?
C8 C7 C6 118.96(17) . . ?
O7 C10 C9 113.77(18) . . ?
O8 C10 O7 126.94(19) . . ?
O8 C10 C9 119.12(18) . . ?
C5 C3 C4 120.12(18) . . ?
C5 C3 C2 119.42(18) . . ?
C2 C3 C4 120.46(18) . . ?
N1 C11 N2 111.15(19) . . ?
N1 C11 C24 123.8(2) . . ?
N2 C11 C24 125.0(2) . . ?
N1 C12 C17 108.4(2) . . ?
C13 C12 N1 130.6(2) . . ?
C13 C12 C17 120.9(2) . . ?
N4 C29 N5 111.33(18) . . ?
N4 C29 C28 125.15(19) . . ?
N5 C29 C28 123.48(19) . . ?
C38 C37 C36 120.8(2) . . ?
C38 C37 C41 117.7(2) . . ?
C41 C37 C36 121.4(2) . . ?
C35 C30 N4 109.11(18) . . ?
C31 C30 N4 130.2(2) . . ?
C31 C30 C35 120.6(2) . . ?
O5 C6 C7 114.96(18) . . ?
O6 C6 O5 125.55(19) . . ?
O6 C6 C7 119.49(18) . . ?
N5 C35 C30 105.74(18) . . ?
N5 C35 C34 132.2(2) . . ?
C30 C35 C34 122.0(2) . . ?
C29 C28 C27 114.52(19) . . ?
O1 C1 C2 113.5(2) . . ?
O2 C1 O1 125.3(2) . . ?
O2 C1 C2 121.1(2) . . ?
C32 C31 C30 117.3(2) . . ?
C37 C38 C39 119.3(2) . . ?
N5 C36 C37 110.94(18) . . ?
O4 C4 C3 118.32(19) . . ?
O3 C4 O4 121.6(2) . . ?
O3 C4 C3 119.9(2) . . ?
C37 C41 C40 119.6(2) . . ?
C2 C5 C3 121.12(19) 2_675 . ?
N2 C17 C12 106.07(19) . . ?
N2 C17 C16 132.0(2) . . ?
C16 C17 C12 121.8(2) . . ?
C3 C2 C1 122.09(18) . . ?
C5 C2 C3 119.46(18) 2_675 . ?
C5 C2 C1 118.38(18) 2_675 . ?
N6 C40 C41 122.6(2) . . ?
C26 C27 C28 110.5(2) . . ?
N6 C39 C38 123.2(2) . . ?
C11 C24 C25 112.80(19) . . ?
C12 C13 C14 116.9(2) . . ?
C31 C32 C33 121.6(2) . . ?
C25 C26 C27 114.3(2) . . ?
C33 C34 C35 116.6(2) . . ?
C26 C25 C24 110.0(2) . . ?
C21 N3 C22 116.0(3) . . ?
C34 C33 C32 121.9(2) . . ?
C16 C15 C14 122.0(2) . . ?
C22 C23 C19 120.2(3) . . ?
C15 C16 C17 116.7(3) . . ?
C23 C19 C18 122.7(2) . . ?
C23 C19 C20 116.4(3) . . ?
C20 C19 C18 120.9(3) . . ?
C15 C14 C13 121.7(3) . . ?
N3 C22 C23 123.7(3) . . ?
N2 C18 C19 113.1(2) . . ?
C21 C20 C19 119.4(3) . . ?
N3 C21 C20 124.3(3) . . ?

loop_
_geom_bond_atom_site_label_1
_geom_bond_atom_site_label_2
_geom_bond_distance
_geom_bond_site_symmetry_2
_geom_bond_publ_flag
Zn2 O7 1.9293(14) . ?
Zn2 O4 1.9914(15) 1_655 ?
Zn2 N4 2.0863(17) 1_665 ?
Zn2 N6 2.0672(19) 2_766 ?
Zn1 O5 1.9654(15) . ?
Zn1 O9 1.9954(17) . ?
Zn1 O1 1.9283(16) . ?
Zn1 N1 1.9892(18) . ?
O7 C10 1.281(2) . ?
O4 C4 1.262(3) . ?
O5 C6 1.271(2) . ?
O6 C6 1.238(2) . ?
O1 C1 1.275(3) . ?
N4 C29 1.332(3) . ?
N4 C30 1.399(3) . ?
N1 C11 1.332(3) . ?
N1 C12 1.393(3) . ?
O8 C10 1.226(3) . ?
N5 C29 1.364(3) . ?
N5 C35 1.389(3) . ?
N5 C36 1.470(3) . ?
O2 C1 1.227(3) . ?
N6 C40 1.344(3) . ?
N6 C39 1.339(3) . ?
N2 C11 1.359(3) . ?
N2 C17 1.388(3) . ?
N2 C18 1.467(3) . ?
O3 C4 1.222(3) . ?
C9 C8 1.392(3) . ?
C9 C7 1.407(3) 2_766 ?
C9 C10 1.521(3) . ?
C8 C7 1.397(3) . ?
C7 C6 1.510(3) . ?
C3 C4 1.503(3) . ?
C3 C5 1.391(3) . ?
C3 C2 1.396(3) . ?
C11 C24 1.482(3) . ?
C12 C17 1.396(3) . ?
C12 C13 1.387(3) . ?
C29 C28 1.485(3) . ?
C37 C38 1.381(3) . ?
C37 C36 1.520(3) . ?
C37 C41 1.383(3) . ?
C30 C35 1.391(3) . ?
C30 C31 1.390(3) . ?
C35 C34 1.395(3) . ?
C28 C27 1.534(3) . ?
C1 C2 1.509(3) . ?
C31 C32 1.383(3) . ?
C38 C39 1.381(3) . ?
C41 C40 1.385(3) . ?
C5 C2 1.389(3) 2_675 ?
C17 C16 1.395(3) . ?
C27 C26 1.525(3) . ?
C24 C25 1.541(3) . ?
C13 C14 1.391(4) . ?
C32 C33 1.388(4) . ?
C26 C25 1.515(3) . ?
C34 C33 1.375(4) . ?
N3 C22 1.334(4) . ?
N3 C21 1.333(4) . ?
C15 C16 1.372(4) . ?
C15 C14 1.388(4) . ?
C23 C19 1.382(4) . ?
C23 C22 1.378(4) . ?
C19 C18 1.509(4) . ?
C19 C20 1.392(4) . ?
C20 C21 1.379(4) . ?
